data_7704591
loop_
_publ_author_name
'Hu, Falu'
'Di, Zhengyi'
'Wu, Mingyan'
'Li, Jing'

_publ_section_title
;
 Building a robust 3D Ca-MOF by a new square Ca<sub>4</sub>O SBU for
 purification of natural gas.
;
_journal_issue 26
_journal_name_full 'Dalton transactions (Cambridge, England : 2003)'
_journal_page_first 8836
_journal_page_last 8840
_journal_paper_doi 10.1039/d0dt00943a
_journal_volume 49
_journal_year 2020
_chemical_formula_sum 'C8.25 H7 Ca0.5 O2.62'
_chemical_formula_weight 168.17
_space_group_crystal_system tetragonal
_space_group_IT_number 87
_space_group_name_Hall '-I 4'
_space_group_name_H-M_alt 'I 4/m'
_atom_sites_solution_hydrogens geom
_audit_creation_method SHELXL-2016/6
_audit_update_record
;
2020-02-12 deposited with the CCDC.	2020-06-02 downloaded from the CCDC.
;
_cell_angle_alpha 90
_cell_angle_beta 90
_cell_angle_gamma 90
_cell_formula_units_Z 16
_cell_length_a 13.8229(11)
_cell_length_b 13.8229(11)
_cell_length_c 24.906(2)
_cell_measurement_reflns_used 14024
_cell_measurement_temperature 110(2)
_cell_measurement_theta_max 72.40
_cell_measurement_theta_min 4.52
_cell_volume 4758.9(7)
_computing_structure_refinement 'SHELXL-2016/6 (Sheldrick, 2016)'
_diffrn_ambient_temperature 110(2)
_diffrn_measured_fraction_theta_full 0.986
_diffrn_measured_fraction_theta_max 0.983
_diffrn_measurement_device_type 'Bruker SMART APEX2 area detector'
_diffrn_measurement_method '\w and \f scans'
_diffrn_radiation_type CuK\a
_diffrn_radiation_wavelength 1.54184
_diffrn_reflns_av_R_equivalents 0.0354
_diffrn_reflns_av_unetI/netI 0.0255
_diffrn_reflns_Laue_measured_fraction_full 0.986
_diffrn_reflns_Laue_measured_fraction_max 0.983
_diffrn_reflns_limit_h_max 14
_diffrn_reflns_limit_h_min -16
_diffrn_reflns_limit_k_max 17
_diffrn_reflns_limit_k_min -17
_diffrn_reflns_limit_l_max 30
_diffrn_reflns_limit_l_min -29
_diffrn_reflns_number 13991
_diffrn_reflns_point_group_measured_fraction_full 0.986
_diffrn_reflns_point_group_measured_fraction_max 0.983
_diffrn_reflns_theta_full 67.684
_diffrn_reflns_theta_max 72.396
_diffrn_reflns_theta_min 5.754
_exptl_absorpt_coefficient_mu 2.419
_exptl_absorpt_correction_T_max 0.7536
_exptl_absorpt_correction_T_min 0.6478
_exptl_absorpt_correction_type multi-scan
_exptl_absorpt_process_details
;
 SADABS 2016/2: Krause, L., Herbst-Irmer, R., Sheldrick G.M. & Stalke D.,
 J. Appl. Cryst. 48 (2015) 3-10
;
_exptl_crystal_colour colorless
_exptl_crystal_density_diffrn 0.936
_exptl_crystal_description block
_exptl_crystal_F_000 1392
_refine_diff_density_max 0.942
_refine_diff_density_min -0.630
_refine_diff_density_rms 0.077
_refine_ls_extinction_method none
_refine_ls_goodness_of_fit_ref 1.091
_refine_ls_hydrogen_treatment constr
_refine_ls_matrix_type full
_refine_ls_number_parameters 119
_refine_ls_number_reflns 2380
_refine_ls_number_restraints 0
_refine_ls_restrained_S_all 1.091
_refine_ls_R_factor_all 0.0765
_refine_ls_R_factor_gt 0.0734
_refine_ls_shift/su_max 0.000
_refine_ls_shift/su_mean 0.000
_refine_ls_structure_factor_coef Fsqd
_refine_ls_weighting_details 'w=1/[\s^2^(Fo^2^)+(0.1601P)^2^+4.5869P] where P=(Fo^2^+2Fc^2^)/3'
_refine_ls_weighting_scheme calc
_refine_ls_wR_factor_gt 0.2335
_refine_ls_wR_factor_ref 0.2387
_reflns_Friedel_coverage 0.000
_reflns_number_gt 2197
_reflns_number_total 2380
_reflns_threshold_expression 'I > 2\s(I)'
_cod_data_source_file d0dt00943a2.cif
_cod_data_source_block F:data_I
_cod_depositor_comments 'Adding full bibliography for 7704591.cif.'
_cod_original_cell_volume 4758.9(9)
_cod_original_formula_sum 'C8.25 H7.00 Ca0.50 O2.62'
_cod_database_code 7704591
_shelx_shelxl_version_number 2016/6
_shelx_space_group_comment
;
The symmetry employed for this shelxl refinement is uniquely defined
by the following loop, which should always be used as a source of
symmetry information in preference to the above space-group names.
They are only intended as comments.
;

loop_
_space_group_symop_operation_xyz
'x, y, z'
'-y, x, z'
'-x, -y, z'
'y, -x, z'
'x+1/2, y+1/2, z+1/2'
'-y+1/2, x+1/2, z+1/2'
'-x+1/2, -y+1/2, z+1/2'
'y+1/2, -x+1/2, z+1/2'
'-x, -y, -z'
'y, -x, -z'
'x, y, -z'
'-y, x, -z'
'-x+1/2, -y+1/2, -z+1/2'
'y+1/2, -x+1/2, -z+1/2'
'x+1/2, y+1/2, -z+1/2'
'-y+1/2, x+1/2, -z+1/2'

loop_
_atom_site_label
_atom_site_type_symbol
_atom_site_fract_x
_atom_site_fract_y
_atom_site_fract_z
_atom_site_U_iso_or_equiv
_atom_site_adp_type
_atom_site_occupancy
_atom_site_site_symmetry_order
_atom_site_calc_flag
_atom_site_refinement_flags_posn
_atom_site_refinement_flags_adp
_atom_site_refinement_flags_occupancy
_atom_site_disorder_assembly
_atom_site_disorder_group
Ca1 Ca 0.83554(9) 0.09101(7) 0.000000 0.0433(4) Uani 0.8 2 d S T P . .
Ca2 Ca 0.7765(3) 0.1044(2) 0.000000 0.0332(7) Uani 0.2 2 d S T P . .
O1 O 0.96461(15) 0.17325(15) 0.06014(8) 0.0568(6) Uani 1 1 d . . . . .
O2 O 0.81103(16) 0.20565(17) 0.07249(9) 0.0621(6) Uani 1 1 d . . . . .
O3 O 0.6671(3) 0.0883(4) 0.000000 0.0984(14) Uani 1 2 d S T P . .
O4 O 1.000000 0.000000 0.000000 0.0299(8) Uani 1 8 d S T P . .
C1 C 0.8982(2) 0.21644(19) 0.08458(9) 0.0470(6) Uani 1 1 d . . . . .
C2 C 0.92440(18) 0.28337(18) 0.12997(9) 0.0416(6) Uani 1 1 d . . . . .
C3 C 0.85240(18) 0.3312(2) 0.15806(10) 0.0473(6) Uani 1 1 d . . . . .
H3 H 0.786426 0.318440 0.150045 0.057 Uiso 1 1 calc R U . . .
C4 C 0.87578(18) 0.3979(2) 0.19799(10) 0.0442(6) Uani 1 1 d . . . . .
H4 H 0.825393 0.430381 0.216649 0.053 Uiso 1 1 calc R U . . .
C5 C 0.97173(16) 0.41774(15) 0.21100(8) 0.0333(5) Uani 1 1 d . . . . .
C6 C 1.000000 0.500000 0.250000 0.0326(9) Uani 1 4 d S T P . .
C7 C 1.04323(16) 0.36844(17) 0.18287(9) 0.0390(6) Uani 1 1 d . . . . .
H7 H 1.109215 0.380583 0.191132 0.047 Uiso 1 1 calc R U . . .
C8 C 1.02072(18) 0.30185(19) 0.14298(9) 0.0432(6) Uani 1 1 d . . . . .
H8 H 1.071052 0.268888 0.124542 0.052 Uiso 1 1 calc R U . . .
C9 C 0.5920(12) 0.1095(19) -0.0215(5) 0.180(8) Uani 0.5 1 d . . P . .
C10 C 0.5155(7) 0.1464(12) 0.000000 0.177(6) Uani 1 2 d S T P . .

loop_
_atom_site_aniso_label
_atom_site_aniso_U_11
_atom_site_aniso_U_22
_atom_site_aniso_U_33
_atom_site_aniso_U_23
_atom_site_aniso_U_13
_atom_site_aniso_U_12
Ca1 0.0587(7) 0.0503(6) 0.0210(5) 0.000 0.000 -0.0119(5)
Ca2 0.0435(18) 0.0384(16) 0.0175(14) 0.000 0.000 0.0209(14)
O1 0.0765(13) 0.0614(12) 0.0324(10) -0.0174(8) 0.0117(9) -0.0090(9)
O2 0.0675(13) 0.0771(14) 0.0417(11) -0.0194(10) -0.0015(9) -0.0227(10)
O3 0.064(2) 0.136(4) 0.096(3) 0.000 0.000 0.001(2)
O4 0.0342(12) 0.0342(12) 0.0212(18) 0.000 0.000 0.000
C1 0.0691(16) 0.0497(13) 0.0220(11) -0.0026(9) 0.0058(10) -0.0154(12)
C2 0.0550(13) 0.0473(12) 0.0225(11) -0.0057(9) 0.0026(9) -0.0084(10)
C3 0.0455(13) 0.0634(15) 0.0331(12) -0.0123(11) -0.0016(10) -0.0062(11)
C4 0.0431(12) 0.0596(14) 0.0299(12) -0.0132(10) 0.0010(9) 0.0012(10)
C5 0.0412(11) 0.0418(11) 0.0169(9) 0.0000(8) -0.0001(8) -0.0012(8)
C6 0.0399(13) 0.0399(13) 0.0180(18) 0.000 0.000 0.000
C7 0.0409(12) 0.0502(13) 0.0261(11) -0.0074(9) 0.0003(8) -0.0011(9)
C8 0.0511(13) 0.0515(13) 0.0271(11) -0.0087(9) 0.0057(9) 0.0015(10)
C9 0.128(10) 0.34(3) 0.069(6) -0.013(10) 0.011(7) 0.025(13)
C10 0.092(5) 0.349(17) 0.089(5) 0.000 0.000 0.104(8)

loop_
_atom_type_symbol
_atom_type_description
_atom_type_scat_dispersion_real
_atom_type_scat_dispersion_imag
_atom_type_scat_source
C C 0.0181 0.0091 'International Tables Vol C Tables 4.2.6.8 and 6.1.1.4'
H H 0.0000 0.0000 'International Tables Vol C Tables 4.2.6.8 and 6.1.1.4'
O O 0.0492 0.0322 'International Tables Vol C Tables 4.2.6.8 and 6.1.1.4'
Ca Ca 0.3641 1.2855 'International Tables Vol C Tables 4.2.6.8 and 6.1.1.4'

loop_
_geom_angle_atom_site_label_1
_geom_angle_atom_site_label_2
_geom_angle_atom_site_label_3
_geom_angle
_geom_angle_site_symmetry_1
_geom_angle_site_symmetry_3
_geom_angle_publ_flag
Ca2 Ca1 O1 96.67(19) . 12_645 ?
Ca2 Ca1 O1 96.67(19) . 2_645 ?
O1 Ca1 O1 81.08(11) 12_645 2_645 ?
Ca2 Ca1 O3 13.7(3) . . ?
O1 Ca1 O3 86.28(12) 12_645 . ?
O1 Ca1 O3 86.28(12) 2_645 . ?
Ca2 Ca1 O2 73.70(17) . 11 ?
O1 Ca1 O2 90.24(8) 12_645 11 ?
O1 Ca1 O2 166.30(9) 2_645 11 ?
O3 Ca1 O2 82.57(11) . 11 ?
Ca2 Ca1 O2 73.70(17) . . ?
O1 Ca1 O2 166.30(9) 12_645 . ?
O1 Ca1 O2 90.23(8) 2_645 . ?
O3 Ca1 O2 82.57(11) . . ?
O2 Ca1 O2 96.19(12) 11 . ?
Ca2 Ca1 O1 125.05(19) . 11 ?
O1 Ca1 O1 89.61(11) 12_645 11 ?
O1 Ca1 O1 138.11(10) 2_645 11 ?
O3 Ca1 O1 134.04(10) . 11 ?
O2 Ca1 O1 51.65(7) 11 11 ?
O2 Ca1 O1 103.87(8) . 11 ?
Ca2 Ca1 O1 125.05(19) . . ?
O1 Ca1 O1 138.11(10) 12_645 . ?
O1 Ca1 O1 89.61(11) 2_645 . ?
O3 Ca1 O1 134.04(10) . . ?
O2 Ca1 O1 103.87(8) 11 . ?
O2 Ca1 O1 51.65(7) . . ?
O1 Ca1 O1 70.60(9) 11 . ?
Ca2 Ca1 O4 163.8(3) . . ?
O1 Ca1 O4 71.28(6) 12_645 . ?
O1 Ca1 O4 71.28(6) 2_645 . ?
O3 Ca1 O4 150.13(14) . . ?
O2 Ca1 O4 116.01(6) 11 . ?
O2 Ca1 O4 116.01(6) . . ?
O1 Ca1 O4 67.06(5) 11 . ?
O1 Ca1 O4 67.05(5) . . ?
Ca2 Ca1 C1 99.28(18) . 11 ?
O1 Ca1 C1 89.82(8) 12_645 11 ?
O1 Ca1 C1 162.45(10) 2_645 11 ?
O3 Ca1 C1 108.19(11) . 11 ?
O2 Ca1 C1 25.71(8) 11 11 ?
O2 Ca1 C1 101.21(8) . 11 ?
O1 Ca1 C1 25.95(7) 11 11 ?
O1 Ca1 C1 87.21(7) . 11 ?
O4 Ca1 C1 91.63(7) . 11 ?
Ca2 Ca1 C1 99.28(18) . . ?
O1 Ca1 C1 162.45(10) 12_645 . ?
O1 Ca1 C1 89.82(8) 2_645 . ?
O3 Ca1 C1 108.19(11) . . ?
O2 Ca1 C1 101.20(8) 11 . ?
O2 Ca1 C1 25.70(8) . . ?
O1 Ca1 C1 87.21(7) 11 . ?
O1 Ca1 C1 25.95(7) . . ?
O4 Ca1 C1 91.63(7) . . ?
C1 Ca1 C1 94.77(10) 11 . ?
Ca2 Ca1 Ca1 118.8(3) . 2_645 ?
O1 Ca1 Ca1 44.43(6) 12_645 2_645 ?
O1 Ca1 Ca1 44.43(6) 2_645 2_645 ?
O3 Ca1 Ca1 105.13(14) . 2_645 ?
O2 Ca1 Ca1 131.78(6) 11 2_645 ?
O2 Ca1 Ca1 131.78(6) . 2_645 ?
O1 Ca1 Ca1 103.38(6) 11 2_645 ?
O1 Ca1 Ca1 103.38(6) . 2_645 ?
O4 Ca1 Ca1 45.0 . 2_645 ?
C1 Ca1 Ca1 119.90(6) 11 2_645 ?
C1 Ca1 Ca1 119.90(6) . 2_645 ?
Ca1 Ca2 O3 158.9(4) . . ?
Ca1 Ca2 O2 86.1(2) . 11 ?
O3 Ca2 O2 106.85(18) . 11 ?
Ca1 Ca2 O2 86.1(2) . . ?
O3 Ca2 O2 106.85(18) . . ?
O2 Ca2 O2 101.36(18) 11 . ?
Ca1 Ca2 O1 64.23(16) . 12_645 ?
O3 Ca2 O1 99.2(2) . 12_645 ?
O2 Ca2 O1 86.79(9) 11 12_645 ?
O2 Ca2 O1 148.84(19) . 12_645 ?
Ca1 Ca2 O1 64.23(16) . 2_645 ?
O3 Ca2 O1 99.2(2) . 2_645 ?
O2 Ca2 O1 148.84(19) 11 2_645 ?
O2 Ca2 O1 86.79(9) . 2_645 ?
O1 Ca2 O1 72.21(12) 12_645 2_645 ?
Ca1 Ca2 C9 163.8(5) . 11 ?
O3 Ca2 C9 15.4(5) . 11 ?
O2 Ca2 C9 110.1(4) 11 11 ?
O2 Ca2 C9 91.5(4) . 11 ?
O1 Ca2 C9 114.1(5) 12_645 11 ?
O1 Ca2 C9 99.6(5) 2_645 11 ?
Ca1 Ca2 C1 65.31(19) . 11 ?
O3 Ca2 C1 127.44(15) . 11 ?
O2 Ca2 C1 20.99(8) 11 11 ?
O2 Ca2 C1 96.58(15) . 11 ?
O1 Ca2 C1 80.29(10) 12_645 11 ?
O1 Ca2 C1 129.04(17) 2_645 11 ?
C9 Ca2 C1 130.9(4) 11 11 ?
Ca1 Ca2 C1 65.31(19) . . ?
O3 Ca2 C1 127.44(15) . . ?
O2 Ca2 C1 96.58(15) 11 . ?
O2 Ca2 C1 20.99(8) . . ?
O1 Ca2 C1 129.04(17) 12_645 . ?
O1 Ca2 C1 80.29(10) 2_645 . ?
C9 Ca2 C1 112.1(4) 11 . ?
C1 Ca2 C1 85.29(14) 11 . ?
Ca1 Ca2 Ca1 51.0(2) . 2_645 ?
O3 Ca2 Ca1 107.9(2) . 2_645 ?
O2 Ca2 Ca1 116.57(11) 11 2_645 ?
O2 Ca2 Ca1 116.57(11) . 2_645 ?
O1 Ca2 Ca1 36.60(6) 12_645 2_645 ?
O1 Ca2 Ca1 36.60(6) 2_645 2_645 ?
C9 Ca2 Ca1 117.2(6) 11 2_645 ?
C1 Ca2 Ca1 101.97(10) 11 2_645 ?
C1 Ca2 Ca1 101.97(10) . 2_645 ?
Ca1 Ca2 Ca1 23.6(2) . 10_665 ?
O3 Ca2 Ca1 177.6(3) . 10_665 ?
O2 Ca2 Ca1 71.72(12) 11 10_665 ?
O2 Ca2 Ca1 71.72(12) . 10_665 ?
O1 Ca2 Ca1 82.76(11) 12_645 10_665 ?
O1 Ca2 Ca1 82.76(11) 2_645 10_665 ?
C9 Ca2 Ca1 162.9(5) 11 10_665 ?
C1 Ca2 Ca1 51.31(9) 11 10_665 ?
C1 Ca2 Ca1 51.31(9) . 10_665 ?
Ca1 Ca2 Ca1 74.57(5) 2_645 10_665 ?
C1 O1 Ca1 153.69(19) . 10_665 ?
C1 O1 Ca2 135.5(2) . 10_665 ?
Ca1 O1 Ca2 19.10(9) 10_665 10_665 ?
C1 O1 Ca1 89.17(16) . . ?
Ca1 O1 Ca1 97.07(8) 10_665 . ?
Ca2 O1 Ca1 107.62(9) 10_665 . ?
C1 O2 Ca2 117.1(2) . . ?
C1 O2 Ca1 97.03(17) . . ?
Ca2 O2 Ca1 20.15(9) . . ?
C9 O3 C9 52.8(12) . 11 ?
C9 O3 Ca2 144.9(10) . . ?
C9 O3 Ca2 144.9(10) 11 . ?
C9 O3 Ca1 149.1(8) . . ?
C9 O3 Ca1 149.1(8) 11 . ?
Ca2 O3 Ca1 7.45(13) . . ?
Ca1 O4 Ca1 180.00(3) 10_665 2_645 ?
Ca1 O4 Ca1 90.0 10_665 9_755 ?
Ca1 O4 Ca1 90.0 2_645 9_755 ?
Ca1 O4 Ca1 90.000(1) 10_665 . ?
Ca1 O4 Ca1 90.0 2_645 . ?
Ca1 O4 Ca1 180.0 9_755 . ?
O2 C1 O1 122.1(2) . . ?
O2 C1 C2 119.1(2) . . ?
O1 C1 C2 118.8(2) . . ?
O2 C1 Ca1 57.26(14) . . ?
O1 C1 Ca1 64.88(14) . . ?
C2 C1 Ca1 176.30(19) . . ?
O2 C1 Ca2 41.94(14) . . ?
O1 C1 Ca2 80.22(16) . . ?
C2 C1 Ca2 161.0(2) . . ?
Ca1 C1 Ca2 15.42(6) . . ?
C3 C2 C8 118.8(2) . . ?
C3 C2 C1 120.0(2) . . ?
C8 C2 C1 121.1(2) . . ?
C2 C3 C4 120.6(2) . . ?
C5 C4 C3 121.1(2) . . ?
C7 C5 C4 117.6(2) . . ?
C7 C5 C6 119.84(17) . . ?
C4 C5 C6 122.13(18) . . ?
C5 C6 C5 113.26(8) . 16_645 ?
C5 C6 C5 102.13(15) . 3_765 ?
C5 C6 C5 113.26(8) 16_645 3_765 ?
C5 C6 C5 113.26(8) . 14_565 ?
C5 C6 C5 102.13(15) 16_645 14_565 ?
C5 C6 C5 113.26(8) 3_765 14_565 ?
C8 C7 C5 121.7(2) . . ?
C7 C8 C2 120.1(2) . . ?
O3 C9 C10 128.2(11) . . ?
C9 C10 C9 49.0(13) 11 . ?

loop_
_geom_bond_atom_site_label_1
_geom_bond_atom_site_label_2
_geom_bond_distance
_geom_bond_site_symmetry_2
_geom_bond_publ_flag
Ca1 Ca2 0.838(4) . ?
Ca1 O1 2.305(2) 12_645 ?
Ca1 O1 2.305(2) 2_645 ?
Ca1 O3 2.329(4) . ?
Ca1 O2 2.426(2) 11 ?
Ca1 O2 2.426(2) . ?
Ca1 O1 2.592(2) 11 ?
Ca1 O1 2.592(2) . ?
Ca1 O4 2.5981(14) . ?
Ca1 C1 2.862(2) 11 ?
Ca1 C1 2.862(2) . ?
Ca1 Ca1 3.674(2) 2_645 ?
Ca2 O3 1.528(6) . ?
Ca2 O2 2.334(3) 11 ?
Ca2 O2 2.334(3) . ?
Ca2 O1 2.542(3) 12_645 ?
Ca2 O1 2.542(3) 2_645 ?
Ca2 C9 2.607(17) 11 ?
Ca2 C1 3.109(4) 11 ?
Ca2 C1 3.109(4) . ?
O1 C1 1.253(3) . ?
O2 C1 1.251(4) . ?
O3 C9 1.204(17) . ?
O3 C9 1.204(17) 11 ?
C1 C2 1.505(3) . ?
C2 C3 1.385(4) . ?
C2 C8 1.394(4) . ?
C3 C4 1.394(3) . ?
C4 C5 1.393(3) . ?
C5 C7 1.390(3) . ?
C5 C6 1.546(2) . ?
C7 C8 1.390(3) . ?
C9 C10 1.290(17) . ?
